data_7001551
loop_
_publ_author_name
'Breunig, Hans J.'
'Lork, Enno'
'Moldovan, Ovidiu'
'Ra\,t, Ciprian I.'
'Rosenthal, Uwe'
'Silvestru, Cristian'

_publ_section_title
;
 Polynuclear titanocene complexes with antimony ligands:
 [(Cp2Ti)2(SbR2)2] (R = Et), [(Cp2Ti)3(SbR)3Sb] [R = 2-(Me2NCH2)C6H4]
 and [(Cp2Ti)5(SbR)2Sb7] (R = Me3SiCH2)
;
_journal_issue 26
_journal_name_full 'Dalton Transactions'
_journal_page_first 5065
_journal_page_last 5067
_journal_paper_doi 10.1039/b904846d
_journal_year 2009
_chemical_compound_source 'synthesis as described'
_chemical_formula_moiety 'C28 H40 Sb2 Ti2'
_chemical_formula_sum 'C28 H40 Sb2 Ti2'
_chemical_formula_weight 715.9
_chemical_name_systematic
;
?
;
_space_group_IT_number 2
_symmetry_cell_setting triclinic
_symmetry_Int_Tables_number 2
_symmetry_space_group_name_Hall '-P 1'
_symmetry_space_group_name_H-M 'P -1'
_atom_sites_solution_hydrogens geom
_atom_sites_solution_primary direct
_atom_sites_solution_secondary difmap
_audit_conform_dict_location ftp://ftp.iucr.org/pub/cif_core.dic
_audit_conform_dict_name cif_core.dic
_audit_conform_dict_version 2.3
_audit_creation_date 2007-02-16T20:25:09-00:00
_audit_creation_method 'WinGX routine CIF_UPDATE'
_cell_angle_alpha 78.120(10)
_cell_angle_beta 87.49(2)
_cell_angle_gamma 88.66(2)
_cell_formula_units_Z 2
_cell_length_a 8.625(2)
_cell_length_b 10.084(2)
_cell_length_c 16.072(3)
_cell_measurement_reflns_used 34
_cell_measurement_temperature 173(2)
_cell_measurement_theta_max 24.989
_cell_measurement_theta_min 5.175
_cell_measurement_wavelength 0.71073
_cell_volume 1366.5(5)
_computing_cell_refinement 'Siemens XSCANS'
_computing_data_collection 'Siemens XSCANS'
_computing_data_reduction 'Siemens XSCANS'
_computing_molecular_graphics 'Ortep-3 for Windows (Farrugia, 1997)'
_computing_publication_material 'WinGX publication routines (Farrugia, 1999)'
_computing_structure_refinement 'SHELXL-97 (Sheldrick, 1997)'
_computing_structure_solution 'SHELXS-97 (Sheldrick, 1997)'
_diffrn_ambient_temperature 173(2)
_diffrn_measured_fraction_theta_full 0.993
_diffrn_measured_fraction_theta_max 0.993
_diffrn_radiation_monochromator graphite
_diffrn_radiation_probe x-ray
_diffrn_radiation_type MoK\a
_diffrn_radiation_wavelength 0.71073
_diffrn_reflns_av_R_equivalents 0.0258
_diffrn_reflns_av_unetI/netI 0.0447
_diffrn_reflns_limit_h_max 11
_diffrn_reflns_limit_h_min -11
_diffrn_reflns_limit_k_max 12
_diffrn_reflns_limit_k_min -12
_diffrn_reflns_limit_l_max 20
_diffrn_reflns_limit_l_min -20
_diffrn_reflns_number 7566
_diffrn_reflns_theta_full 27.5
_diffrn_reflns_theta_max 27.5
_diffrn_reflns_theta_min 2.59
_exptl_absorpt_coefficient_mu 2.533
_exptl_absorpt_correction_T_max 0.7858
_exptl_absorpt_correction_T_min 0.3117
_exptl_absorpt_correction_type refdelf
_exptl_absorpt_process_details
;
(See: Walker, N. & Stuart, D. (1983) Acta Cryst. A39, 158-166)
;
_exptl_crystal_colour 'dark red'
_exptl_crystal_density_diffrn 1.74
_exptl_crystal_density_method 'not measured'
_exptl_crystal_description blocks
_exptl_crystal_F_000 708
_exptl_crystal_size_max 0.6
_exptl_crystal_size_mid 0.4
_exptl_crystal_size_min 0.1
_refine_diff_density_max 2.015
_refine_diff_density_min -2.241
_refine_diff_density_rms 0.185
_refine_ls_extinction_method none
_refine_ls_goodness_of_fit_ref 1.023
_refine_ls_hydrogen_treatment constr
_refine_ls_matrix_type full
_refine_ls_number_parameters 293
_refine_ls_number_reflns 6216
_refine_ls_number_restraints 0
_refine_ls_restrained_S_all 1.023
_refine_ls_R_factor_all 0.0543
_refine_ls_R_factor_gt 0.0434
_refine_ls_shift/su_max 0.001
_refine_ls_shift/su_mean 0
_refine_ls_structure_factor_coef Fsqd
_refine_ls_weighting_details 'calc w=1/[\s^2^(Fo^2^)+(0.0789P)^2^+0.2837P] where P=(Fo^2^+2Fc^2^)/3'
_refine_ls_weighting_scheme calc
_refine_ls_wR_factor_gt 0.1102
_refine_ls_wR_factor_ref 0.1175
_reflns_number_gt 5189
_reflns_number_total 6216
_reflns_threshold_expression >2sigma(I)
_cod_data_source_file b904846d.txt
_cod_data_source_block om3
_cod_database_code 7001551

loop_
_symmetry_equiv_pos_as_xyz
'x, y, z'
'-x, -y, -z'

loop_
_atom_site_label
_atom_site_type_symbol
_atom_site_fract_x
_atom_site_fract_y
_atom_site_fract_z
_atom_site_U_iso_or_equiv
_atom_site_adp_type
_atom_site_occupancy
_atom_site_symmetry_multiplicity
_atom_site_calc_flag
_atom_site_refinement_flags
_atom_site_disorder_assembly
_atom_site_disorder_group
C1 C 0.4635(6) 0.8344(5) 0.3620(3) 0.0330(11) Uani 1 1 d . . .
H1A H 0.3634 0.8056 0.3441 0.04 Uiso 1 1 calc R . .
H1B H 0.4415 0.9103 0.3914 0.04 Uiso 1 1 calc R . .
C2 C 0.5665(8) 0.8851(7) 0.2829(4) 0.0549(17) Uani 1 1 d . . .
H2A H 0.6659 0.9143 0.2999 0.082 Uiso 1 1 calc R . .
H2B H 0.5151 0.9618 0.2463 0.082 Uiso 1 1 calc R . .
H2C H 0.5849 0.8119 0.2518 0.082 Uiso 1 1 calc R . .
C3 C 0.7782(5) 0.7737(5) 0.4606(3) 0.0297(10) Uani 1 1 d . . .
H3A H 0.8483 0.7127 0.4988 0.036 Uiso 1 1 calc R . .
H3B H 0.8306 0.795 0.4035 0.036 Uiso 1 1 calc R . .
C4 C 0.7559(7) 0.9037(5) 0.4929(4) 0.0427(13) Uani 1 1 d . . .
H4A H 0.6881 0.9659 0.4551 0.064 Uiso 1 1 calc R . .
H4B H 0.8568 0.946 0.494 0.064 Uiso 1 1 calc R . .
H4C H 0.7083 0.8837 0.5505 0.064 Uiso 1 1 calc R . .
C5 C 0.6251(6) 0.6141(6) 0.6650(3) 0.0399(13) Uani 1 1 d . . .
H5 H 0.7154 0.6339 0.6288 0.048 Uiso 1 1 calc R . .
C6 C 0.5743(7) 0.4865(6) 0.7031(4) 0.0437(14) Uani 1 1 d . . .
H6 H 0.6247 0.4037 0.698 0.052 Uiso 1 1 calc R . .
C7 C 0.4371(8) 0.4985(7) 0.7504(3) 0.0514(17) Uani 1 1 d . . .
H7 H 0.3758 0.4266 0.7818 0.062 Uiso 1 1 calc R . .
C8 C 0.4080(8) 0.6369(8) 0.7423(4) 0.0545(17) Uani 1 1 d . . .
H8 H 0.3238 0.6763 0.7693 0.065 Uiso 1 1 calc R . .
C9 C 0.5217(8) 0.7082(7) 0.6885(4) 0.0486(15) Uani 1 1 d . . .
H9 H 0.5275 0.8039 0.671 0.058 Uiso 1 1 calc R . .
C10 C 0.1703(5) 0.5988(5) 0.5151(3) 0.0299(10) Uani 1 1 d . . .
H10 H 0.186 0.5649 0.4644 0.036 Uiso 1 1 calc R . .
C11 C 0.1961(5) 0.7327(5) 0.5245(3) 0.0324(11) Uani 1 1 d . . .
H11 H 0.2306 0.8056 0.4807 0.039 Uiso 1 1 calc R . .
C12 C 0.1624(6) 0.7392(5) 0.6088(3) 0.0339(11) Uani 1 1 d . . .
H12 H 0.1712 0.8173 0.6327 0.041 Uiso 1 1 calc R . .
C13 C 0.1129(6) 0.6110(5) 0.6531(3) 0.0333(11) Uani 1 1 d . . .
H13 H 0.0827 0.5875 0.7118 0.04 Uiso 1 1 calc R . .
C14 C 0.1164(5) 0.5244(5) 0.5954(3) 0.0323(11) Uani 1 1 d . . .
H14 H 0.0876 0.4318 0.6079 0.039 Uiso 1 1 calc R . .
C15 C 0.2964(6) 0.1652(5) 0.1009(4) 0.0334(11) Uani 1 1 d . . .
H15A H 0.352 0.1081 0.1483 0.04 Uiso 1 1 calc R . .
H15B H 0.3617 0.17 0.0482 0.04 Uiso 1 1 calc R . .
C16 C 0.2740(7) 0.3076(6) 0.1185(5) 0.0471(15) Uani 1 1 d . . .
H16A H 0.2114 0.3625 0.0743 0.071 Uiso 1 1 calc R . .
H16B H 0.3755 0.3494 0.1183 0.071 Uiso 1 1 calc R . .
H16C H 0.2209 0.3023 0.1743 0.071 Uiso 1 1 calc R . .
C17 C -0.0131(6) 0.0860(6) 0.2145(3) 0.0344(11) Uani 1 1 d . . .
H17A H -0.039 0.1821 0.2145 0.041 Uiso 1 1 calc R . .
H17B H -0.1103 0.0341 0.2272 0.041 Uiso 1 1 calc R . .
C18 C 0.0994(7) 0.0339(7) 0.2852(4) 0.0466(14) Uani 1 1 d . . .
H18A H 0.1413 -0.0549 0.279 0.07 Uiso 1 1 calc R . .
H18B H 0.0444 0.0255 0.3406 0.07 Uiso 1 1 calc R . .
H18C H 0.1847 0.0978 0.2812 0.07 Uiso 1 1 calc R . .
C19 C 0.1412(6) 0.3065(7) -0.0943(4) 0.0526(17) Uani 1 1 d . . .
H19 H 0.2234 0.295 -0.0559 0.063 Uiso 1 1 calc R . .
C20 C 0.0278(6) 0.4092(5) -0.1033(3) 0.0366(12) Uani 1 1 d . . .
H20 H 0.0174 0.4789 -0.0715 0.044 Uiso 1 1 calc R . .
C21 C -0.0665(7) 0.3902(6) -0.1671(4) 0.0435(14) Uani 1 1 d . . .
H21 H -0.1529 0.4462 -0.187 0.052 Uiso 1 1 calc R . .
C22 C -0.0166(10) 0.2784(8) -0.1974(4) 0.063(2) Uani 1 1 d . . .
H22 H -0.0613 0.2439 -0.2414 0.075 Uiso 1 1 calc R . .
C23 C 0.1129(9) 0.2242(7) -0.1512(5) 0.063(2) Uani 1 1 d . . .
H23 H 0.1708 0.1454 -0.1577 0.075 Uiso 1 1 calc R . .
C24 C -0.2865(5) 0.1914(6) 0.0640(3) 0.0373(12) Uani 1 1 d . . .
H24 H -0.2537 0.1729 0.1209 0.045 Uiso 1 1 calc R . .
C25 C -0.3280(6) 0.0958(5) 0.0194(4) 0.0421(14) Uani 1 1 d . . .
H25 H -0.3254 0.0004 0.0396 0.051 Uiso 1 1 calc R . .
C26 C -0.3747(6) 0.1634(8) -0.0606(4) 0.0490(16) Uani 1 1 d . . .
H26 H -0.4118 0.1227 -0.1041 0.059 Uiso 1 1 calc R . .
C27 C -0.3567(7) 0.3009(7) -0.0648(4) 0.0511(17) Uani 1 1 d . . .
H27 H -0.379 0.3712 -0.1122 0.061 Uiso 1 1 calc R . .
C28 C -0.3004(6) 0.3191(6) 0.0124(4) 0.0441(14) Uani 1 1 d . . .
H28 H -0.2763 0.4029 0.0268 0.053 Uiso 1 1 calc R . .
Ti1 Ti 0.37735(9) 0.58549(8) 0.60810(5) 0.02155(17) Uani 1 1 d . . .
Ti2 Ti -0.10553(9) 0.20001(8) -0.05499(5) 0.02206(17) Uani 1 1 d . . .
Sb1 Sb 0.56500(3) 0.66515(3) 0.451972(17) 0.01975(10) Uani 1 1 d . . .
Sb2 Sb 0.07663(3) 0.07043(3) 0.086819(18) 0.02198(10) Uani 1 1 d . . .

loop_
_atom_site_aniso_label
_atom_site_aniso_U_11
_atom_site_aniso_U_22
_atom_site_aniso_U_33
_atom_site_aniso_U_23
_atom_site_aniso_U_13
_atom_site_aniso_U_12
C1 0.030(2) 0.034(3) 0.028(2) 0.0073(19) -0.0028(19) 0.014(2)
C2 0.060(4) 0.052(4) 0.040(3) 0.014(3) 0.015(3) 0.020(3)
C3 0.019(2) 0.026(2) 0.044(3) -0.006(2) 0.0027(19) -0.0060(17)
C4 0.043(3) 0.027(3) 0.060(4) -0.013(2) 0.006(3) -0.007(2)
C5 0.030(3) 0.063(4) 0.027(2) -0.009(2) -0.006(2) -0.007(2)
C6 0.046(3) 0.047(3) 0.040(3) -0.009(2) -0.028(3) 0.008(3)
C7 0.051(4) 0.079(5) 0.017(2) 0.009(3) -0.006(2) -0.025(3)
C8 0.047(4) 0.091(5) 0.033(3) -0.032(3) -0.004(3) 0.005(3)
C9 0.058(4) 0.050(3) 0.044(3) -0.020(3) -0.019(3) -0.002(3)
C10 0.016(2) 0.041(3) 0.035(3) -0.014(2) -0.0032(18) 0.0092(19)
C11 0.023(2) 0.033(3) 0.036(3) 0.002(2) 0.0059(19) 0.0078(19)
C12 0.035(3) 0.029(2) 0.041(3) -0.015(2) 0.006(2) 0.003(2)
C13 0.025(2) 0.037(3) 0.036(3) -0.004(2) 0.011(2) 0.002(2)
C14 0.017(2) 0.030(2) 0.048(3) -0.004(2) -0.001(2) 0.0016(18)
C15 0.021(2) 0.034(3) 0.047(3) -0.012(2) -0.006(2) 0.0010(19)
C16 0.039(3) 0.038(3) 0.070(4) -0.021(3) -0.010(3) -0.001(2)
C17 0.030(2) 0.051(3) 0.024(2) -0.013(2) 0.0014(19) 0.008(2)
C18 0.051(4) 0.061(4) 0.029(3) -0.015(3) -0.009(2) 0.023(3)
C19 0.023(3) 0.065(4) 0.055(4) 0.022(3) 0.007(2) -0.014(3)
C20 0.039(3) 0.036(3) 0.034(3) -0.007(2) 0.015(2) -0.017(2)
C21 0.043(3) 0.041(3) 0.037(3) 0.016(2) -0.004(2) -0.014(2)
C22 0.094(6) 0.073(5) 0.022(3) -0.013(3) 0.022(3) -0.047(4)
C23 0.062(4) 0.038(3) 0.080(5) -0.006(3) 0.056(4) -0.005(3)
C24 0.018(2) 0.070(4) 0.023(2) -0.009(2) 0.0046(18) 0.012(2)
C25 0.024(2) 0.031(3) 0.064(4) -0.001(2) 0.023(2) 0.003(2)
C26 0.022(3) 0.086(5) 0.049(3) -0.037(3) 0.001(2) 0.000(3)
C27 0.037(3) 0.071(4) 0.034(3) 0.011(3) 0.010(2) 0.025(3)
C28 0.035(3) 0.038(3) 0.063(4) -0.022(3) 0.014(3) 0.002(2)
Ti1 0.0197(4) 0.0256(4) 0.0188(4) -0.0037(3) 0.0007(3) -0.0003(3)
Ti2 0.0196(4) 0.0264(4) 0.0187(4) -0.0024(3) 0.0053(3) -0.0014(3)
Sb1 0.01652(15) 0.02089(16) 0.01981(15) -0.00002(11) 0.00043(10) 0.00275(10)
Sb2 0.01681(15) 0.02727(17) 0.02158(16) -0.00523(11) 0.00235(11) 0.00202(11)

loop_
_atom_type_symbol
_atom_type_description
_atom_type_scat_dispersion_real
_atom_type_scat_dispersion_imag
_atom_type_scat_source
C C 0.0033 0.0016 'International Tables Vol C Tables 4.2.6.8 and 6.1.1.4'
H H 0 0 'International Tables Vol C Tables 4.2.6.8 and 6.1.1.4'
Ti Ti 0.2776 0.4457 'International Tables Vol C Tables 4.2.6.8 and 6.1.1.4'
Sb Sb -0.5866 1.5461 'International Tables Vol C Tables 4.2.6.8 and 6.1.1.4'

loop_
_geom_angle_atom_site_label_1
_geom_angle_atom_site_label_2
_geom_angle_atom_site_label_3
_geom_angle
_geom_angle_site_symmetry_1
_geom_angle_site_symmetry_3
_geom_angle_publ_flag
C2 C1 Sb1 113.9(3) . . ?
C4 C3 Sb1 115.0(3) . . ?
C6 C5 C9 108.1(6) . . ?
C6 C5 Ti1 72.8(3) . . ?
C9 C5 Ti1 71.7(3) . . ?
C5 C6 C7 109.2(6) . . ?
C5 C6 Ti1 73.8(3) . . ?
C7 C6 Ti1 71.2(3) . . ?
C8 C7 C6 106.2(5) . . ?
C8 C7 Ti1 72.7(3) . . ?
C6 C7 Ti1 74.7(3) . . ?
C9 C8 C7 109.1(6) . . ?
C9 C8 Ti1 73.8(3) . . ?
C7 C8 Ti1 72.8(3) . . ?
C5 C9 C8 107.4(6) . . ?
C5 C9 Ti1 74.6(3) . . ?
C8 C9 Ti1 71.9(3) . . ?
C11 C10 C14 107.4(4) . . ?
C11 C10 Ti1 73.7(3) . . ?
C14 C10 Ti1 73.1(3) . . ?
C12 C11 C10 108.1(4) . . ?
C12 C11 Ti1 73.1(3) . . ?
C10 C11 Ti1 71.7(3) . . ?
C11 C12 C13 108.7(4) . . ?
C11 C12 Ti1 73.1(3) . . ?
C13 C12 Ti1 72.7(3) . . ?
C14 C13 C12 107.8(5) . . ?
C14 C13 Ti1 72.5(3) . . ?
C12 C13 Ti1 73.0(3) . . ?
C13 C14 C10 108.1(4) . . ?
C13 C14 Ti1 73.3(3) . . ?
C10 C14 Ti1 72.1(3) . . ?
C16 C15 Sb2 112.5(3) . . ?
C18 C17 Sb2 114.2(3) . . ?
C23 C19 C20 108.2(6) . . ?
C23 C19 Ti2 71.6(3) . . ?
C20 C19 Ti2 72.6(3) . . ?
C21 C20 C19 107.0(6) . . ?
C21 C20 Ti2 71.9(3) . . ?
C19 C20 Ti2 73.5(3) . . ?
C22 C21 C20 109.8(6) . . ?
C22 C21 Ti2 73.0(3) . . ?
C20 C21 Ti2 74.3(3) . . ?
C21 C22 C23 107.3(6) . . ?
C21 C22 Ti2 73.3(3) . . ?
C23 C22 Ti2 73.0(3) . . ?
C19 C23 C22 107.7(6) . . ?
C19 C23 Ti2 74.6(3) . . ?
C22 C23 Ti2 72.5(3) . . ?
C25 C24 C28 109.0(5) . . ?
C25 C24 Ti2 71.7(3) . . ?
C28 C24 Ti2 72.8(3) . . ?
C24 C25 C26 108.2(5) . . ?
C24 C25 Ti2 74.8(3) . . ?
C26 C25 Ti2 72.9(3) . . ?
C27 C26 C25 107.2(5) . . ?
C27 C26 Ti2 73.1(3) . . ?
C25 C26 Ti2 72.7(3) . . ?
C26 C27 C28 108.7(5) . . ?
C26 C27 Ti2 72.9(3) . . ?
C28 C27 Ti2 73.8(3) . . ?
C24 C28 C27 106.8(5) . . ?
C24 C28 Ti2 73.6(3) . . ?
C27 C28 Ti2 72.0(3) . . ?
C8 Ti1 C7 34.5(2) . . ?
C8 Ti1 C10 135.2(2) . . ?
C7 Ti1 C10 140.7(2) . . ?
C8 Ti1 C9 34.3(2) . . ?
C7 Ti1 C9 57.4(2) . . ?
C10 Ti1 C9 144.6(2) . . ?
C8 Ti1 C14 109.9(2) . . ?
C7 Ti1 C14 105.9(2) . . ?
C10 Ti1 C14 34.82(18) . . ?
C9 Ti1 C14 139.2(2) . . ?
C8 Ti1 C13 79.2(2) . . ?
C7 Ti1 C13 89.1(2) . . ?
C10 Ti1 C13 57.35(18) . . ?
C9 Ti1 C13 105.2(2) . . ?
C14 Ti1 C13 34.13(18) . . ?
C8 Ti1 C11 113.1(2) . . ?
C7 Ti1 C11 141.2(2) . . ?
C10 Ti1 C11 34.58(17) . . ?
C9 Ti1 C11 110.2(2) . . ?
C14 Ti1 C11 57.19(17) . . ?
C13 Ti1 C11 56.84(17) . . ?
C8 Ti1 C12 81.4(2) . . ?
C7 Ti1 C12 107.5(2) . . ?
C10 Ti1 C12 56.99(17) . . ?
C9 Ti1 C12 90.7(2) . . ?
C14 Ti1 C12 56.80(17) . . ?
C13 Ti1 C12 34.28(17) . . ?
C11 Ti1 C12 33.80(18) . . ?
C8 Ti1 C6 56.1(2) . . ?
C7 Ti1 C6 34.2(2) . . ?
C10 Ti1 C6 159.09(19) . . ?
C9 Ti1 C6 56.0(2) . . ?
C14 Ti1 C6 132.0(2) . . ?
C13 Ti1 C6 123.2(2) . . ?
C11 Ti1 C6 166.2(2) . . ?
C12 Ti1 C6 137.4(2) . . ?
C8 Ti1 C5 56.1(2) . . ?
C7 Ti1 C5 56.7(2) . . ?
C10 Ti1 C5 162.53(19) . . ?
C9 Ti1 C5 33.7(2) . . ?
C14 Ti1 C5 162.61(19) . . ?
C13 Ti1 C5 135.15(19) . . ?
C11 Ti1 C5 135.0(2) . . ?
C12 Ti1 C5 124.0(2) . . ?
C6 Ti1 C5 33.4(2) . . ?
C8 Ti1 Sb1 129.45(18) . . ?
C7 Ti1 Sb1 133.48(16) . . ?
C10 Ti1 Sb1 84.05(12) . . ?
C9 Ti1 Sb1 95.28(17) . . ?
C14 Ti1 Sb1 117.40(14) . . ?
C13 Ti1 Sb1 136.71(13) . . ?
C11 Ti1 Sb1 80.46(12) . . ?
C12 Ti1 Sb1 109.84(13) . . ?
C6 Ti1 Sb1 99.94(17) . . ?
C5 Ti1 Sb1 79.44(13) . . ?
C8 Ti1 Sb1 130.8(2) . 2_666 ?
C7 Ti1 Sb1 96.39(19) . 2_666 ?
C10 Ti1 Sb1 80.66(12) . 2_666 ?
C9 Ti1 Sb1 133.58(17) . 2_666 ?
C14 Ti1 Sb1 81.02(13) . 2_666 ?
C13 Ti1 Sb1 112.52(13) . 2_666 ?
C11 Ti1 Sb1 112.67(13) . 2_666 ?
C12 Ti1 Sb1 135.48(13) . 2_666 ?
C6 Ti1 Sb1 80.54(15) . 2_666 ?
C5 Ti1 Sb1 100.48(15) . 2_666 ?
Sb1 Ti1 Sb1 75.38(2) . 2_666 ?
C22 Ti2 C25 138.3(3) . . ?
C22 Ti2 C21 33.7(2) . . ?
C25 Ti2 C21 133.9(2) . . ?
C22 Ti2 C26 105.8(3) . . ?
C25 Ti2 C26 34.4(2) . . ?
C21 Ti2 C26 101.8(2) . . ?
C22 Ti2 C23 34.6(3) . . ?
C25 Ti2 C23 157.0(2) . . ?
C21 Ti2 C23 56.4(2) . . ?
C26 Ti2 C23 136.8(3) . . ?
C22 Ti2 C27 98.3(3) . . ?
C25 Ti2 C27 56.5(2) . . ?
C21 Ti2 C27 78.2(2) . . ?
C26 Ti2 C27 34.0(2) . . ?
C23 Ti2 C27 132.0(3) . . ?
C22 Ti2 C28 122.2(3) . . ?
C25 Ti2 C28 56.42(19) . . ?
C21 Ti2 C28 91.5(2) . . ?
C26 Ti2 C28 56.8(2) . . ?
C23 Ti2 C28 144.8(2) . . ?
C27 Ti2 C28 34.2(2) . . ?
C22 Ti2 C20 56.5(2) . . ?
C25 Ti2 C20 145.38(19) . . ?
C21 Ti2 C20 33.76(19) . . ?
C26 Ti2 C20 126.9(2) . . ?
C23 Ti2 C20 56.5(2) . . ?
C27 Ti2 C20 94.7(2) . . ?
C28 Ti2 C20 89.00(19) . . ?
C22 Ti2 C24 153.9(3) . . ?
C25 Ti2 C24 33.5(2) . . ?
C21 Ti2 C24 125.1(2) . . ?
C26 Ti2 C24 56.16(19) . . ?
C23 Ti2 C24 166.8(3) . . ?
C27 Ti2 C24 55.92(18) . . ?
C28 Ti2 C24 33.6(2) . . ?
C20 Ti2 C24 116.3(2) . . ?
C22 Ti2 C19 56.5(2) . . ?
C25 Ti2 C19 165.2(2) . . ?
C21 Ti2 C19 55.9(2) . . ?
C26 Ti2 C19 157.7(2) . . ?
C23 Ti2 C19 33.8(3) . . ?
C27 Ti2 C19 128.4(2) . . ?
C28 Ti2 C19 118.2(2) . . ?
C20 Ti2 C19 33.9(2) . . ?
C24 Ti2 C19 133.9(2) . . ?
C22 Ti2 Sb2 87.29(18) . 2 ?
C25 Ti2 Sb2 78.25(14) . 2 ?
C21 Ti2 Sb2 120.46(16) . 2 ?
C26 Ti2 Sb2 83.59(17) . 2 ?
C23 Ti2 Sb2 79.37(16) . 2 ?
C27 Ti2 Sb2 116.66(19) . 2 ?
C28 Ti2 Sb2 134.40(14) . 2 ?
C20 Ti2 Sb2 135.89(13) . 2 ?
C24 Ti2 Sb2 107.14(15) . 2 ?
C19 Ti2 Sb2 106.93(19) . 2 ?
C22 Ti2 Sb2 127.2(2) . . ?
C25 Ti2 Sb2 88.49(16) . . ?
C21 Ti2 Sb2 133.76(14) . . ?
C26 Ti2 Sb2 122.72(18) . . ?
C23 Ti2 Sb2 92.7(2) . . ?
C27 Ti2 Sb2 133.27(14) . . ?
C28 Ti2 Sb2 102.23(17) . . ?
C20 Ti2 Sb2 101.81(14) . . ?
C24 Ti2 Sb2 77.67(12) . . ?
C19 Ti2 Sb2 79.09(15) . . ?
Sb2 Ti2 Sb2 79.42(3) 2 . ?
C3 Sb1 C1 93.5(2) . . ?
C3 Sb1 Ti1 116.64(14) . . ?
C1 Sb1 Ti1 113.18(13) . . ?
C3 Sb1 Ti1 112.62(13) . 2_666 ?
C1 Sb1 Ti1 116.68(15) . 2_666 ?
Ti1 Sb1 Ti1 104.62(3) . 2_666 ?
C15 Sb2 C17 93.4(2) . . ?
C15 Sb2 Ti2 114.76(13) . 2 ?
C17 Sb2 Ti2 115.77(15) . 2 ?
C15 Sb2 Ti2 116.46(15) . . ?
C17 Sb2 Ti2 116.88(14) . . ?
Ti2 Sb2 Ti2 100.58(3) 2 . ?

loop_
_geom_bond_atom_site_label_1
_geom_bond_atom_site_label_2
_geom_bond_distance
_geom_bond_site_symmetry_2
_geom_bond_publ_flag
C1 C2 1.523(7) . ?
C1 Sb1 2.190(4) . ?
C3 C4 1.511(7) . ?
C3 Sb1 2.186(4) . ?
C5 C6 1.378(9) . ?
C5 C9 1.385(9) . ?
C5 Ti1 2.407(5) . ?
C6 C7 1.395(9) . ?
C6 Ti1 2.394(5) . ?
C7 C8 1.393(10) . ?
C7 Ti1 2.350(5) . ?
C8 C9 1.390(10) . ?
C8 Ti1 2.347(6) . ?
C9 Ti1 2.371(6) . ?
C10 C11 1.412(7) . ?
C10 C14 1.418(7) . ?
C10 Ti1 2.362(5) . ?
C11 C12 1.389(7) . ?
C11 Ti1 2.389(5) . ?
C12 C13 1.408(7) . ?
C12 Ti1 2.390(5) . ?
C13 C14 1.398(7) . ?
C13 Ti1 2.387(5) . ?
C14 Ti1 2.376(5) . ?
C15 C16 1.526(7) . ?
C15 Sb2 2.184(5) . ?
C17 C18 1.528(7) . ?
C17 Sb2 2.195(5) . ?
C19 C23 1.387(10) . ?
C19 C20 1.398(9) . ?
C19 Ti2 2.406(5) . ?
C20 C21 1.383(8) . ?
C20 Ti2 2.395(5) . ?
C21 C22 1.371(10) . ?
C21 Ti2 2.365(5) . ?
C22 C23 1.406(11) . ?
C22 Ti2 2.362(5) . ?
C23 Ti2 2.369(5) . ?
C24 C25 1.376(8) . ?
C24 C28 1.386(8) . ?
C24 Ti2 2.404(5) . ?
C25 C26 1.398(9) . ?
C25 Ti2 2.365(5) . ?
C26 C27 1.386(10) . ?
C26 Ti2 2.368(5) . ?
C27 C28 1.401(9) . ?
C27 Ti2 2.370(6) . ?
C28 Ti2 2.393(5) . ?
Ti1 Sb1 2.9046(10) . ?
Ti1 Sb1 2.9105(10) 2_666 ?
Ti2 Sb2 2.8797(10) 2 ?
Ti2 Sb2 2.8916(11) . ?
Sb1 Ti1 2.9105(10) 2_666 ?
Sb2 Ti2 2.8797(10) 2 ?

loop_
_geom_torsion_atom_site_label_1
_geom_torsion_atom_site_label_2
_geom_torsion_atom_site_label_3
_geom_torsion_atom_site_label_4
_geom_torsion
_geom_torsion_site_symmetry_1
_geom_torsion_site_symmetry_2
_geom_torsion_site_symmetry_3
_geom_torsion_site_symmetry_4
_geom_torsion_publ_flag
C9 C5 C6 C7 0.7(6) . . . . ?
Ti1 C5 C6 C7 -62.8(4) . . . . ?
C9 C5 C6 Ti1 63.5(4) . . . . ?
C5 C6 C7 C8 -1.8(6) . . . . ?
Ti1 C6 C7 C8 -66.3(4) . . . . ?
C5 C6 C7 Ti1 64.5(4) . . . . ?
C6 C7 C8 C9 2.3(7) . . . . ?
Ti1 C7 C8 C9 -65.4(4) . . . . ?
C6 C7 C8 Ti1 67.7(4) . . . . ?
C6 C5 C9 C8 0.7(6) . . . . ?
Ti1 C5 C9 C8 64.9(4) . . . . ?
C6 C5 C9 Ti1 -64.2(4) . . . . ?
C7 C8 C9 C5 -1.9(7) . . . . ?
Ti1 C8 C9 C5 -66.7(4) . . . . ?
C7 C8 C9 Ti1 64.8(4) . . . . ?
C14 C10 C11 C12 1.3(5) . . . . ?
Ti1 C10 C11 C12 -64.6(4) . . . . ?
C14 C10 C11 Ti1 65.9(3) . . . . ?
C10 C11 C12 C13 -0.8(6) . . . . ?
Ti1 C11 C12 C13 -64.5(4) . . . . ?
C10 C11 C12 Ti1 63.6(3) . . . . ?
C11 C12 C13 C14 0.0(6) . . . . ?
Ti1 C12 C13 C14 -64.7(3) . . . . ?
C11 C12 C13 Ti1 64.7(4) . . . . ?
C12 C13 C14 C10 0.8(6) . . . . ?
Ti1 C13 C14 C10 -64.2(3) . . . . ?
C12 C13 C14 Ti1 65.0(4) . . . . ?
C11 C10 C14 C13 -1.3(5) . . . . ?
Ti1 C10 C14 C13 65.0(3) . . . . ?
C11 C10 C14 Ti1 -66.3(3) . . . . ?
C23 C19 C20 C21 -1.4(6) . . . . ?
Ti2 C19 C20 C21 -64.6(3) . . . . ?
C23 C19 C20 Ti2 63.2(4) . . . . ?
C19 C20 C21 C22 0.7(6) . . . . ?
Ti2 C20 C21 C22 -65.0(4) . . . . ?
C19 C20 C21 Ti2 65.7(4) . . . . ?
C20 C21 C22 C23 0.3(6) . . . . ?
Ti2 C21 C22 C23 -65.5(4) . . . . ?
C20 C21 C22 Ti2 65.8(4) . . . . ?
C20 C19 C23 C22 1.5(6) . . . . ?
Ti2 C19 C23 C22 65.4(4) . . . . ?
C20 C19 C23 Ti2 -63.9(4) . . . . ?
C21 C22 C23 C19 -1.1(6) . . . . ?
Ti2 C22 C23 C19 -66.8(4) . . . . ?
C21 C22 C23 Ti2 65.7(4) . . . . ?
C28 C24 C25 C26 -2.2(6) . . . . ?
Ti2 C24 C25 C26 -65.8(4) . . . . ?
C28 C24 C25 Ti2 63.6(4) . . . . ?
C24 C25 C26 C27 1.7(6) . . . . ?
Ti2 C25 C26 C27 -65.4(4) . . . . ?
C24 C25 C26 Ti2 67.1(3) . . . . ?
C25 C26 C27 C28 -0.5(6) . . . . ?
Ti2 C26 C27 C28 -65.7(4) . . . . ?
C25 C26 C27 Ti2 65.2(4) . . . . ?
C25 C24 C28 C27 1.9(6) . . . . ?
Ti2 C24 C28 C27 64.8(4) . . . . ?
C25 C24 C28 Ti2 -62.9(3) . . . . ?
C26 C27 C28 C24 -0.9(6) . . . . ?
Ti2 C27 C28 C24 -65.9(4) . . . . ?
C26 C27 C28 Ti2 65.1(4) . . . . ?
C9 C8 Ti1 C7 116.5(6) . . . . ?
C9 C8 Ti1 C10 -125.2(4) . . . . ?
C7 C8 Ti1 C10 118.3(4) . . . . ?
C7 C8 Ti1 C9 -116.5(6) . . . . ?
C9 C8 Ti1 C14 -154.2(4) . . . . ?
C7 C8 Ti1 C14 89.3(4) . . . . ?
C9 C8 Ti1 C13 -138.9(4) . . . . ?
C7 C8 Ti1 C13 104.5(4) . . . . ?
C9 C8 Ti1 C11 -92.3(4) . . . . ?
C7 C8 Ti1 C11 151.2(4) . . . . ?
C9 C8 Ti1 C12 -104.2(4) . . . . ?
C7 C8 Ti1 C12 139.3(4) . . . . ?
C9 C8 Ti1 C6 77.9(4) . . . . ?
C7 C8 Ti1 C6 -38.6(4) . . . . ?
C9 C8 Ti1 C5 37.4(4) . . . . ?
C7 C8 Ti1 C5 -79.1(4) . . . . ?
C9 C8 Ti1 Sb1 4.4(5) . . . . ?
C7 C8 Ti1 Sb1 -112.1(4) . . . . ?
C9 C8 Ti1 Sb1 110.6(4) . . . 2_666 ?
C7 C8 Ti1 Sb1 -6.0(5) . . . 2_666 ?
C6 C7 Ti1 C8 -112.8(5) . . . . ?
C8 C7 Ti1 C10 -101.5(4) . . . . ?
C6 C7 Ti1 C10 145.7(3) . . . . ?
C8 C7 Ti1 C9 36.7(4) . . . . ?
C6 C7 Ti1 C9 -76.1(4) . . . . ?
C8 C7 Ti1 C14 -102.1(4) . . . . ?
C6 C7 Ti1 C14 145.1(4) . . . . ?
C8 C7 Ti1 C13 -72.0(4) . . . . ?
C6 C7 Ti1 C13 175.2(4) . . . . ?
C8 C7 Ti1 C11 -45.1(5) . . . . ?
C6 C7 Ti1 C11 -158.0(4) . . . . ?
C8 C7 Ti1 C12 -42.6(4) . . . . ?
C6 C7 Ti1 C12 -155.4(4) . . . . ?
C8 C7 Ti1 C6 112.8(5) . . . . ?
C8 C7 Ti1 C5 77.1(4) . . . . ?
C6 C7 Ti1 C5 -35.7(4) . . . . ?
C8 C7 Ti1 Sb1 99.6(4) . . . . ?
C6 C7 Ti1 Sb1 -13.3(5) . . . . ?
C8 C7 Ti1 Sb1 175.5(4) . . . 2_666 ?
C6 C7 Ti1 Sb1 62.6(4) . . . 2_666 ?
C11 C10 Ti1 C8 61.4(4) . . . . ?
C14 C10 Ti1 C8 -53.0(4) . . . . ?
C11 C10 Ti1 C7 113.4(4) . . . . ?
C14 C10 Ti1 C7 -1.0(5) . . . . ?
C11 C10 Ti1 C9 8.9(5) . . . . ?
C14 C10 Ti1 C9 -105.5(4) . . . . ?
C11 C10 Ti1 C14 114.4(4) . . . . ?
C11 C10 Ti1 C13 77.6(3) . . . . ?
C14 C10 Ti1 C13 -36.8(3) . . . . ?
C14 C10 Ti1 C11 -114.4(4) . . . . ?
C11 C10 Ti1 C12 36.5(3) . . . . ?
C14 C10 Ti1 C12 -77.9(3) . . . . ?
C11 C10 Ti1 C6 175.9(5) . . . . ?
C14 C10 Ti1 C6 61.5(6) . . . . ?
C11 C10 Ti1 C5 -62.7(7) . . . . ?
C14 C10 Ti1 C5 -177.1(6) . . . . ?
C11 C10 Ti1 Sb1 -81.8(3) . . . . ?
C14 C10 Ti1 Sb1 163.8(3) . . . . ?
C11 C10 Ti1 Sb1 -157.9(3) . . . 2_666 ?
C14 C10 Ti1 Sb1 87.7(3) . . . 2_666 ?
C5 C9 Ti1 C8 114.6(6) . . . . ?
C5 C9 Ti1 C7 77.6(4) . . . . ?
C8 C9 Ti1 C7 -37.0(4) . . . . ?
C5 C9 Ti1 C10 -149.1(4) . . . . ?
C8 C9 Ti1 C10 96.3(5) . . . . ?
C5 C9 Ti1 C14 153.5(3) . . . . ?
C8 C9 Ti1 C14 38.9(6) . . . . ?
C5 C9 Ti1 C13 156.6(4) . . . . ?
C8 C9 Ti1 C13 41.9(5) . . . . ?
C5 C9 Ti1 C11 -143.7(3) . . . . ?
C8 C9 Ti1 C11 101.7(4) . . . . ?
C5 C9 Ti1 C12 -172.0(4) . . . . ?
C8 C9 Ti1 C12 73.4(4) . . . . ?
C5 C9 Ti1 C6 36.5(4) . . . . ?
C8 C9 Ti1 C6 -78.1(5) . . . . ?
C8 C9 Ti1 C5 -114.6(6) . . . . ?
C5 C9 Ti1 Sb1 -62.0(4) . . . . ?
C8 C9 Ti1 Sb1 -176.6(4) . . . . ?
C5 C9 Ti1 Sb1 12.9(5) . . . 2_666 ?
C8 C9 Ti1 Sb1 -101.8(4) . . . 2_666 ?
C13 C14 Ti1 C8 27.3(4) . . . . ?
C10 C14 Ti1 C8 143.2(3) . . . . ?
C13 C14 Ti1 C7 63.4(4) . . . . ?
C10 C14 Ti1 C7 179.3(3) . . . . ?
C13 C14 Ti1 C10 -115.9(4) . . . . ?
C13 C14 Ti1 C9 5.3(5) . . . . ?
C10 C14 Ti1 C9 121.2(4) . . . . ?
C10 C14 Ti1 C13 115.9(4) . . . . ?
C13 C14 Ti1 C11 -78.0(3) . . . . ?
C10 C14 Ti1 C11 37.9(3) . . . . ?
C13 C14 Ti1 C12 -37.4(3) . . . . ?
C10 C14 Ti1 C12 78.5(3) . . . . ?
C13 C14 Ti1 C6 89.1(4) . . . . ?
C10 C14 Ti1 C6 -155.0(3) . . . . ?
C13 C14 Ti1 C5 61.2(7) . . . . ?
C10 C14 Ti1 C5 177.1(6) . . . . ?
C13 C14 Ti1 Sb1 -134.1(3) . . . . ?
C10 C14 Ti1 Sb1 -18.2(3) . . . . ?
C13 C14 Ti1 Sb1 157.6(3) . . . 2_666 ?
C10 C14 Ti1 Sb1 -86.5(3) . . . 2_666 ?
C14 C13 Ti1 C8 -153.9(4) . . . . ?
C12 C13 Ti1 C8 90.5(4) . . . . ?
C14 C13 Ti1 C7 -120.7(3) . . . . ?
C12 C13 Ti1 C7 123.8(4) . . . . ?
C14 C13 Ti1 C10 37.6(3) . . . . ?
C12 C13 Ti1 C10 -78.0(3) . . . . ?
C14 C13 Ti1 C9 -176.4(3) . . . . ?
C12 C13 Ti1 C9 68.0(4) . . . . ?
C12 C13 Ti1 C14 -115.6(5) . . . . ?
C14 C13 Ti1 C11 79.1(3) . . . . ?
C12 C13 Ti1 C11 -36.5(3) . . . . ?
C14 C13 Ti1 C12 115.6(5) . . . . ?
C14 C13 Ti1 C6 -117.4(3) . . . . ?
C12 C13 Ti1 C6 127.0(3) . . . . ?
C14 C13 Ti1 C5 -158.2(3) . . . . ?
C12 C13 Ti1 C5 86.2(4) . . . . ?
C14 C13 Ti1 Sb1 68.3(3) . . . . ?
C12 C13 Ti1 Sb1 -47.3(4) . . . . ?
C14 C13 Ti1 Sb1 -24.1(3) . . . 2_666 ?
C12 C13 Ti1 Sb1 -139.7(3) . . . 2_666 ?
C12 C11 Ti1 C8 -21.5(4) . . . . ?
C10 C11 Ti1 C8 -137.7(3) . . . . ?
C12 C11 Ti1 C7 4.4(5) . . . . ?
C10 C11 Ti1 C7 -111.8(4) . . . . ?
C12 C11 Ti1 C10 116.2(4) . . . . ?
C12 C11 Ti1 C9 -58.3(4) . . . . ?
C10 C11 Ti1 C9 -174.5(3) . . . . ?
C12 C11 Ti1 C14 78.0(3) . . . . ?
C10 C11 Ti1 C14 -38.2(3) . . . . ?
C12 C11 Ti1 C13 37.0(3) . . . . ?
C10 C11 Ti1 C13 -79.2(3) . . . . ?
C10 C11 Ti1 C12 -116.2(4) . . . . ?
C12 C11 Ti1 C6 -57.6(9) . . . . ?
C10 C11 Ti1 C6 -173.8(8) . . . . ?
C12 C11 Ti1 C5 -86.0(4) . . . . ?
C10 C11 Ti1 C5 157.8(3) . . . . ?
C12 C11 Ti1 Sb1 -150.4(3) . . . . ?
C10 C11 Ti1 Sb1 93.4(3) . . . . ?
C12 C11 Ti1 Sb1 139.9(3) . . . 2_666 ?
C10 C11 Ti1 Sb1 23.7(3) . . . 2_666 ?
C11 C12 Ti1 C8 160.1(4) . . . . ?
C13 C12 Ti1 C8 -83.4(4) . . . . ?
C11 C12 Ti1 C7 -177.1(3) . . . . ?
C13 C12 Ti1 C7 -60.6(4) . . . . ?
C11 C12 Ti1 C10 -37.4(3) . . . . ?
C13 C12 Ti1 C10 79.1(3) . . . . ?
C11 C12 Ti1 C9 127.0(3) . . . . ?
C13 C12 Ti1 C9 -116.5(3) . . . . ?
C11 C12 Ti1 C14 -79.2(3) . . . . ?
C13 C12 Ti1 C14 37.2(3) . . . . ?
C11 C12 Ti1 C13 -116.5(5) . . . . ?
C13 C12 Ti1 C11 116.5(5) . . . . ?
C11 C12 Ti1 C6 162.7(3) . . . . ?
C13 C12 Ti1 C6 -80.8(4) . . . . ?
C11 C12 Ti1 C5 121.7(3) . . . . ?
C13 C12 Ti1 C5 -121.9(3) . . . . ?
C11 C12 Ti1 Sb1 31.2(3) . . . . ?
C13 C12 Ti1 Sb1 147.6(3) . . . . ?
C11 C12 Ti1 Sb1 -57.9(4) . . . 2_666 ?
C13 C12 Ti1 Sb1 58.5(4) . . . 2_666 ?
C5 C6 Ti1 C8 -78.4(4) . . . . ?
C7 C6 Ti1 C8 39.0(4) . . . . ?
C5 C6 Ti1 C7 -117.4(6) . . . . ?
C5 C6 Ti1 C10 152.2(5) . . . . ?
C7 C6 Ti1 C10 -90.3(7) . . . . ?
C5 C6 Ti1 C9 -36.8(4) . . . . ?
C7 C6 Ti1 C9 80.6(4) . . . . ?
C5 C6 Ti1 C14 -165.3(3) . . . . ?
C7 C6 Ti1 C14 -47.8(5) . . . . ?
C5 C6 Ti1 C13 -123.2(4) . . . . ?
C7 C6 Ti1 C13 -5.7(5) . . . . ?
C5 C6 Ti1 C11 -37.6(10) . . . . ?
C7 C6 Ti1 C11 79.8(10) . . . . ?
C5 C6 Ti1 C12 -81.5(5) . . . . ?
C7 C6 Ti1 C12 35.9(5) . . . . ?
C7 C6 Ti1 C5 117.4(6) . . . . ?
C5 C6 Ti1 Sb1 52.8(4) . . . . ?
C7 C6 Ti1 Sb1 170.3(4) . . . . ?
C5 C6 Ti1 Sb1 126.0(4) . . . 2_666 ?
C7 C6 Ti1 Sb1 -116.5(4) . . . 2_666 ?
C6 C5 Ti1 C8 78.3(4) . . . . ?
C9 C5 Ti1 C8 -38.1(4) . . . . ?
C6 C5 Ti1 C7 36.6(4) . . . . ?
C9 C5 Ti1 C7 -79.8(4) . . . . ?
C6 C5 Ti1 C10 -146.4(6) . . . . ?
C9 C5 Ti1 C10 97.3(7) . . . . ?
C6 C5 Ti1 C9 116.4(5) . . . . ?
C6 C5 Ti1 C14 39.2(8) . . . . ?
C9 C5 Ti1 C14 -77.2(8) . . . . ?
C6 C5 Ti1 C13 83.4(4) . . . . ?
C9 C5 Ti1 C13 -33.0(5) . . . . ?
C6 C5 Ti1 C11 168.1(3) . . . . ?
C9 C5 Ti1 C11 51.8(5) . . . . ?
C6 C5 Ti1 C12 126.1(4) . . . . ?
C9 C5 Ti1 C12 9.7(5) . . . . ?
C9 C5 Ti1 C6 -116.4(5) . . . . ?
C6 C5 Ti1 Sb1 -127.0(4) . . . . ?
C9 C5 Ti1 Sb1 116.6(4) . . . . ?
C6 C5 Ti1 Sb1 -54.2(4) . . . 2_666 ?
C9 C5 Ti1 Sb1 -170.6(4) . . . 2_666 ?
C21 C22 Ti2 C25 101.3(4) . . . . ?
C23 C22 Ti2 C25 -144.0(4) . . . . ?
C23 C22 Ti2 C21 114.6(6) . . . . ?
C21 C22 Ti2 C26 87.7(4) . . . . ?
C23 C22 Ti2 C26 -157.7(4) . . . . ?
C21 C22 Ti2 C23 -114.6(6) . . . . ?
C21 C22 Ti2 C27 53.7(4) . . . . ?
C23 C22 Ti2 C27 168.3(4) . . . . ?
C21 C22 Ti2 C28 27.3(5) . . . . ?
C23 C22 Ti2 C28 141.9(4) . . . . ?
C21 C22 Ti2 C20 -36.5(4) . . . . ?
C23 C22 Ti2 C20 78.2(4) . . . . ?
C21 C22 Ti2 C24 45.2(7) . . . . ?
C23 C22 Ti2 C24 159.8(5) . . . . ?
C21 C22 Ti2 C19 -77.3(4) . . . . ?
C23 C22 Ti2 C19 37.3(4) . . . . ?
C21 C22 Ti2 Sb2 170.3(4) . . . 2 ?
C23 C22 Ti2 Sb2 -75.1(4) . . . 2 ?
C21 C22 Ti2 Sb2 -115.2(4) . . . . ?
C23 C22 Ti2 Sb2 -0.6(5) . . . . ?
C24 C25 Ti2 C22 -138.6(4) . . . . ?
C26 C25 Ti2 C22 -23.7(6) . . . . ?
C24 C25 Ti2 C21 -89.6(4) . . . . ?
C26 C25 Ti2 C21 25.4(5) . . . . ?
C24 C25 Ti2 C26 -114.9(5) . . . . ?
C24 C25 Ti2 C23 163.0(7) . . . . ?
C26 C25 Ti2 C23 -82.1(8) . . . . ?
C24 C25 Ti2 C27 -77.4(4) . . . . ?
C26 C25 Ti2 C27 37.5(4) . . . . ?
C24 C25 Ti2 C28 -36.1(3) . . . . ?
C26 C25 Ti2 C28 78.9(4) . . . . ?
C24 C25 Ti2 C20 -39.1(5) . . . . ?
C26 C25 Ti2 C20 75.8(5) . . . . ?
C26 C25 Ti2 C24 114.9(5) . . . . ?
C24 C25 Ti2 C19 37.0(10) . . . . ?
C26 C25 Ti2 C19 152.0(8) . . . . ?
C24 C25 Ti2 Sb2 149.2(3) . . . 2 ?
C26 C25 Ti2 Sb2 -95.9(4) . . . 2 ?
C24 C25 Ti2 Sb2 69.7(3) . . . . ?
C26 C25 Ti2 Sb2 -175.4(4) . . . . ?
C20 C21 Ti2 C22 -116.9(6) . . . . ?
C22 C21 Ti2 C25 -115.1(5) . . . . ?
C20 C21 Ti2 C25 128.0(4) . . . . ?
C22 C21 Ti2 C26 -100.8(5) . . . . ?
C20 C21 Ti2 C26 142.3(4) . . . . ?
C22 C21 Ti2 C23 38.3(4) . . . . ?
C20 C21 Ti2 C23 -78.6(4) . . . . ?
C22 C21 Ti2 C27 -125.4(5) . . . . ?
C20 C21 Ti2 C27 117.6(4) . . . . ?
C22 C21 Ti2 C28 -157.2(5) . . . . ?
C20 C21 Ti2 C28 85.9(4) . . . . ?
C22 C21 Ti2 C20 116.9(6) . . . . ?
C22 C21 Ti2 C24 -157.6(4) . . . . ?
C20 C21 Ti2 C24 85.5(4) . . . . ?
C22 C21 Ti2 C19 79.2(5) . . . . ?
C20 C21 Ti2 C19 -37.7(4) . . . . ?
C22 C21 Ti2 Sb2 -11.3(5) . . . 2 ?
C20 C21 Ti2 Sb2 -128.2(3) . . . 2 ?
C22 C21 Ti2 Sb2 94.3(5) . . . . ?
C20 C21 Ti2 Sb2 -22.7(5) . . . . ?
C27 C26 Ti2 C22 -81.3(4) . . . . ?
C25 C26 Ti2 C22 163.9(4) . . . . ?
C27 C26 Ti2 C25 114.8(5) . . . . ?
C27 C26 Ti2 C21 -46.8(4) . . . . ?
C25 C26 Ti2 C21 -161.6(4) . . . . ?
C27 C26 Ti2 C23 -99.7(4) . . . . ?
C25 C26 Ti2 C23 145.5(4) . . . . ?
C25 C26 Ti2 C27 -114.8(5) . . . . ?
C27 C26 Ti2 C28 37.2(3) . . . . ?
C25 C26 Ti2 C28 -77.6(4) . . . . ?
C27 C26 Ti2 C20 -21.6(4) . . . . ?
C25 C26 Ti2 C20 -136.4(4) . . . . ?
C27 C26 Ti2 C24 77.7(4) . . . . ?
C25 C26 Ti2 C24 -37.1(3) . . . . ?
C27 C26 Ti2 C19 -46.8(8) . . . . ?
C25 C26 Ti2 C19 -161.6(6) . . . . ?
C27 C26 Ti2 Sb2 -166.7(4) . . . 2 ?
C25 C26 Ti2 Sb2 78.5(3) . . . 2 ?
C27 C26 Ti2 Sb2 120.3(3) . . . . ?
C25 C26 Ti2 Sb2 5.5(4) . . . . ?
C19 C23 Ti2 C22 114.7(6) . . . . ?
C19 C23 Ti2 C25 -158.2(6) . . . . ?
C22 C23 Ti2 C25 87.1(7) . . . . ?
C19 C23 Ti2 C21 77.4(4) . . . . ?
C22 C23 Ti2 C21 -37.3(4) . . . . ?
C19 C23 Ti2 C26 147.0(4) . . . . ?
C22 C23 Ti2 C26 32.3(6) . . . . ?
C19 C23 Ti2 C27 99.1(5) . . . . ?
C22 C23 Ti2 C27 -15.6(6) . . . . ?
C19 C23 Ti2 C28 50.0(7) . . . . ?
C22 C23 Ti2 C28 -64.8(7) . . . . ?
C19 C23 Ti2 C20 36.6(4) . . . . ?
C22 C23 Ti2 C20 -78.1(4) . . . . ?
C19 C23 Ti2 C24 -23.5(12) . . . . ?
C22 C23 Ti2 C24 -138.2(10) . . . . ?
C22 C23 Ti2 C19 -114.7(6) . . . . ?
C19 C23 Ti2 Sb2 -144.5(4) . . . 2 ?
C22 C23 Ti2 Sb2 100.8(4) . . . 2 ?
C19 C23 Ti2 Sb2 -65.8(4) . . . . ?
C22 C23 Ti2 Sb2 179.5(4) . . . . ?
C26 C27 Ti2 C22 106.0(4) . . . . ?
C28 C27 Ti2 C22 -138.0(4) . . . . ?
C26 C27 Ti2 C25 -37.9(4) . . . . ?
C28 C27 Ti2 C25 78.1(4) . . . . ?
C26 C27 Ti2 C21 133.2(4) . . . . ?
C28 C27 Ti2 C21 -110.8(4) . . . . ?
C28 C27 Ti2 C26 116.0(5) . . . . ?
C26 C27 Ti2 C23 114.9(4) . . . . ?
C28 C27 Ti2 C23 -129.1(4) . . . . ?
C26 C27 Ti2 C28 -116.0(5) . . . . ?
C26 C27 Ti2 C20 162.8(4) . . . . ?
C28 C27 Ti2 C20 -81.2(4) . . . . ?
C26 C27 Ti2 C24 -78.5(4) . . . . ?
C28 C27 Ti2 C24 37.5(3) . . . . ?
C26 C27 Ti2 C19 159.4(4) . . . . ?
C28 C27 Ti2 C19 -84.7(4) . . . . ?
C26 C27 Ti2 Sb2 14.9(4) . . . 2 ?
C28 C27 Ti2 Sb2 130.8(3) . . . 2 ?
C26 C27 Ti2 Sb2 -86.1(4) . . . . ?
C28 C27 Ti2 Sb2 29.9(5) . . . . ?
C24 C28 Ti2 C22 165.9(3) . . . . ?
C27 C28 Ti2 C22 51.5(4) . . . . ?
C24 C28 Ti2 C25 36.0(3) . . . . ?
C27 C28 Ti2 C25 -78.4(4) . . . . ?
C24 C28 Ti2 C21 -179.4(4) . . . . ?
C27 C28 Ti2 C21 66.2(4) . . . . ?
C24 C28 Ti2 C26 77.4(4) . . . . ?
C27 C28 Ti2 C26 -37.0(4) . . . . ?
C24 C28 Ti2 C23 -156.8(5) . . . . ?
C27 C28 Ti2 C23 88.8(6) . . . . ?
C24 C28 Ti2 C27 114.4(5) . . . . ?
C24 C28 Ti2 C20 -145.7(4) . . . . ?
C27 C28 Ti2 C20 99.9(4) . . . . ?
C27 C28 Ti2 C24 -114.4(5) . . . . ?
C24 C28 Ti2 C19 -127.9(3) . . . . ?
C27 C28 Ti2 C19 117.7(4) . . . . ?
C24 C28 Ti2 Sb2 43.3(4) . . . 2 ?
C27 C28 Ti2 Sb2 -71.1(4) . . . 2 ?
C24 C28 Ti2 Sb2 -43.8(3) . . . . ?
C27 C28 Ti2 Sb2 -158.2(4) . . . . ?
C21 C20 Ti2 C22 36.4(4) . . . . ?
C19 C20 Ti2 C22 -78.3(5) . . . . ?
C21 C20 Ti2 C25 -91.7(5) . . . . ?
C19 C20 Ti2 C25 153.6(4) . . . . ?
C19 C20 Ti2 C21 -114.7(5) . . . . ?
C21 C20 Ti2 C26 -48.5(4) . . . . ?
C19 C20 Ti2 C26 -163.2(4) . . . . ?
C21 C20 Ti2 C23 78.1(4) . . . . ?
C19 C20 Ti2 C23 -36.5(4) . . . . ?
C21 C20 Ti2 C27 -60.5(4) . . . . ?
C19 C20 Ti2 C27 -175.2(4) . . . . ?
C21 C20 Ti2 C28 -94.2(4) . . . . ?
C19 C20 Ti2 C28 151.1(4) . . . . ?
C21 C20 Ti2 C24 -114.6(4) . . . . ?
C19 C20 Ti2 C24 130.7(4) . . . . ?
C21 C20 Ti2 C19 114.7(5) . . . . ?
C21 C20 Ti2 Sb2 76.6(4) . . . 2 ?
C19 C20 Ti2 Sb2 -38.1(5) . . . 2 ?
C21 C20 Ti2 Sb2 163.5(3) . . . . ?
C19 C20 Ti2 Sb2 48.8(4) . . . . ?
C25 C24 Ti2 C22 89.5(6) . . . . ?
C28 C24 Ti2 C22 -28.0(7) . . . . ?
C28 C24 Ti2 C25 -117.5(5) . . . . ?
C25 C24 Ti2 C21 118.3(4) . . . . ?
C28 C24 Ti2 C21 0.8(4) . . . . ?
C25 C24 Ti2 C26 38.0(4) . . . . ?
C28 C24 Ti2 C26 -79.5(4) . . . . ?
C25 C24 Ti2 C23 -149.8(9) . . . . ?
C28 C24 Ti2 C23 92.7(10) . . . . ?
C25 C24 Ti2 C27 79.4(4) . . . . ?
C28 C24 Ti2 C27 -38.2(4) . . . . ?
C25 C24 Ti2 C28 117.5(5) . . . . ?
C25 C24 Ti2 C20 156.4(3) . . . . ?
C28 C24 Ti2 C20 38.9(4) . . . . ?
C25 C24 Ti2 C19 -167.7(4) . . . . ?
C28 C24 Ti2 C19 74.8(4) . . . . ?
C25 C24 Ti2 Sb2 -31.6(3) . . . 2 ?
C28 C24 Ti2 Sb2 -149.2(3) . . . 2 ?
C25 C24 Ti2 Sb2 -106.3(3) . . . . ?
C28 C24 Ti2 Sb2 136.1(4) . . . . ?
C23 C19 Ti2 C22 -38.2(4) . . . . ?
C20 C19 Ti2 C22 78.4(4) . . . . ?
C23 C19 Ti2 C25 145.3(8) . . . . ?
C20 C19 Ti2 C25 -98.1(8) . . . . ?
C23 C19 Ti2 C21 -79.1(5) . . . . ?
C20 C19 Ti2 C21 37.6(3) . . . . ?
C23 C19 Ti2 C26 -79.1(8) . . . . ?
C20 C19 Ti2 C26 37.5(8) . . . . ?
C20 C19 Ti2 C23 116.6(6) . . . . ?
C23 C19 Ti2 C27 -110.5(5) . . . . ?
C20 C19 Ti2 C27 6.2(5) . . . . ?
C23 C19 Ti2 C28 -149.9(4) . . . . ?
C20 C19 Ti2 C28 -33.3(4) . . . . ?
C23 C19 Ti2 C20 -116.6(6) . . . . ?
C23 C19 Ti2 C24 172.8(4) . . . . ?
C20 C19 Ti2 C24 -70.6(4) . . . . ?
C23 C19 Ti2 Sb2 36.7(5) . . . 2 ?
C20 C19 Ti2 Sb2 153.3(3) . . . 2 ?
C23 C19 Ti2 Sb2 111.9(4) . . . . ?
C20 C19 Ti2 Sb2 -131.4(4) . . . . ?
C4 C3 Sb1 C1 60.1(4) . . . . ?
C4 C3 Sb1 Ti1 -58.1(4) . . . . ?
C4 C3 Sb1 Ti1 -179.1(4) . . . 2_666 ?
C2 C1 Sb1 C3 54.3(5) . . . . ?
C2 C1 Sb1 Ti1 175.2(4) . . . . ?
C2 C1 Sb1 Ti1 -63.3(5) . . . 2_666 ?
C8 Ti1 Sb1 C3 6.1(3) . . . . ?
C7 Ti1 Sb1 C3 -40.2(3) . . . . ?
C10 Ti1 Sb1 C3 152.98(19) . . . . ?
C9 Ti1 Sb1 C3 8.6(2) . . . . ?
C14 Ti1 Sb1 C3 163.3(2) . . . . ?
C13 Ti1 Sb1 C3 127.4(2) . . . . ?
C11 Ti1 Sb1 C3 118.3(2) . . . . ?
C12 Ti1 Sb1 C3 101.3(2) . . . . ?
C6 Ti1 Sb1 C3 -47.7(2) . . . . ?
C5 Ti1 Sb1 C3 -21.3(2) . . . . ?
Sb1 Ti1 Sb1 C3 -125.14(15) 2_666 . . . ?
C8 Ti1 Sb1 C1 -100.7(3) . . . . ?
C7 Ti1 Sb1 C1 -147.0(3) . . . . ?
C10 Ti1 Sb1 C1 46.2(2) . . . . ?
C9 Ti1 Sb1 C1 -98.2(2) . . . . ?
C14 Ti1 Sb1 C1 56.5(2) . . . . ?
C13 Ti1 Sb1 C1 20.6(3) . . . . ?
C11 Ti1 Sb1 C1 11.5(2) . . . . ?
C12 Ti1 Sb1 C1 -5.5(2) . . . . ?
C6 Ti1 Sb1 C1 -154.5(2) . . . . ?
C5 Ti1 Sb1 C1 -128.1(2) . . . . ?
Sb1 Ti1 Sb1 C1 128.06(17) 2_666 . . . ?
C8 Ti1 Sb1 Ti1 131.2(2) . . . 2_666 ?
C7 Ti1 Sb1 Ti1 84.9(3) . . . 2_666 ?
C10 Ti1 Sb1 Ti1 -81.87(12) . . . 2_666 ?
C9 Ti1 Sb1 Ti1 133.74(17) . . . 2_666 ?
C14 Ti1 Sb1 Ti1 -71.52(14) . . . 2_666 ?
C13 Ti1 Sb1 Ti1 -107.48(19) . . . 2_666 ?
C11 Ti1 Sb1 Ti1 -116.60(13) . . . 2_666 ?
C12 Ti1 Sb1 Ti1 -133.57(14) . . . 2_666 ?
C6 Ti1 Sb1 Ti1 77.40(15) . . . 2_666 ?
C5 Ti1 Sb1 Ti1 103.87(16) . . . 2_666 ?
Sb1 Ti1 Sb1 Ti1 0 2_666 . . 2_666 ?
C16 C15 Sb2 C17 -58.9(5) . . . . ?
C16 C15 Sb2 Ti2 -179.4(4) . . . 2 ?
C16 C15 Sb2 Ti2 63.5(5) . . . . ?
C18 C17 Sb2 C15 -49.4(5) . . . . ?
C18 C17 Sb2 Ti2 70.3(4) . . . 2 ?
C18 C17 Sb2 Ti2 -171.5(4) . . . . ?
C22 Ti2 Sb2 C15 46.4(3) . . . . ?
C25 Ti2 Sb2 C15 -157.0(2) . . . . ?
C21 Ti2 Sb2 C15 2.3(3) . . . . ?
C26 Ti2 Sb2 C15 -160.1(2) . . . . ?
C23 Ti2 Sb2 C15 46.0(2) . . . . ?
C27 Ti2 Sb2 C15 -118.5(3) . . . . ?
C28 Ti2 Sb2 C15 -101.9(2) . . . . ?
C20 Ti2 Sb2 C15 -10.3(2) . . . . ?
C24 Ti2 Sb2 C15 -125.0(2) . . . . ?
C19 Ti2 Sb2 C15 14.9(2) . . . . ?
Sb2 Ti2 Sb2 C15 124.68(15) 2 . . . ?
C22 Ti2 Sb2 C17 155.5(3) . . . . ?
C25 Ti2 Sb2 C17 -47.9(2) . . . . ?
C21 Ti2 Sb2 C17 111.4(3) . . . . ?
C26 Ti2 Sb2 C17 -51.0(3) . . . . ?
C23 Ti2 Sb2 C17 155.1(2) . . . . ?
C27 Ti2 Sb2 C17 -9.4(3) . . . . ?
C28 Ti2 Sb2 C17 7.3(2) . . . . ?
C20 Ti2 Sb2 C17 98.8(2) . . . . ?
C24 Ti2 Sb2 C17 -15.8(2) . . . . ?
C19 Ti2 Sb2 C17 124.1(3) . . . . ?
Sb2 Ti2 Sb2 C17 -126.19(17) 2 . . . ?
C22 Ti2 Sb2 Ti2 -78.3(2) . . . 2 ?
C25 Ti2 Sb2 Ti2 78.33(14) . . . 2 ?
C21 Ti2 Sb2 Ti2 -122.4(2) . . . 2 ?
C26 Ti2 Sb2 Ti2 75.23(18) . . . 2 ?
C23 Ti2 Sb2 Ti2 -78.66(17) . . . 2 ?
C27 Ti2 Sb2 Ti2 116.8(3) . . . 2 ?
C28 Ti2 Sb2 Ti2 133.45(14) . . . 2 ?
C20 Ti2 Sb2 Ti2 -135.00(13) . . . 2 ?
C24 Ti2 Sb2 Ti2 110.35(15) . . . 2 ?
C19 Ti2 Sb2 Ti2 -109.73(19) . . . 2 ?
Sb2 Ti2 Sb2 Ti2 0 2 . . 2 ?
